data_2224922
loop_
_publ_author_name
'Cui, Li-Jing'
'Chen, Xin-Yuan'

_publ_section_title
;
 2-Cyanoanilinium perchlorate
;
_journal_coeditor_code CI5023
_journal_issue 2
_journal_name_full 'Acta Crystallographica Section E'
_journal_page_first o467
_journal_paper_doi 10.1107/S1600536810003077
_journal_volume 66
_journal_year 2010
_chemical_formula_iupac 'C7 H7 N2 +, Cl O4 -'
_chemical_formula_moiety 'C7 H7 N2 +, Cl O4 -'
_chemical_formula_sum 'C7 H7 Cl N2 O4'
_chemical_formula_weight 218.60
_chemical_name_systematic
;
2-Cyanoanilinium perchlorate
;
_space_group_IT_number 14
_symmetry_cell_setting monoclinic
_symmetry_space_group_name_Hall '-P 2ybc'
_symmetry_space_group_name_H-M 'P 1 21/c 1'
_atom_sites_solution_hydrogens geom
_atom_sites_solution_primary direct
_atom_sites_solution_secondary difmap
_audit_creation_method SHELXL-97
_cell_angle_alpha 90.00
_cell_angle_beta 128.454(18)
_cell_angle_gamma 90.00
_cell_formula_units_Z 4
_cell_length_a 11.089(2)
_cell_length_b 7.4561(15)
_cell_length_c 13.872(5)
_cell_measurement_reflns_used 1761
_cell_measurement_temperature 298(2)
_cell_measurement_theta_max 27.48
_cell_measurement_theta_min 3.31
_cell_volume 898.2(5)
_computing_cell_refinement 'CrystalClear (Rigaku, 2005)'
_computing_data_collection 'CrystalClear (Rigaku, 2005)'
_computing_data_reduction 'CrystalClear (Rigaku, 2005)'
_computing_molecular_graphics 'SHELXTL (Sheldrick, 2008)'
_computing_publication_material 'SHELXTL (Sheldrick, 2008)'
_computing_structure_refinement 'SHELXL97 (Sheldrick, 2008)'
_computing_structure_solution 'SHELXS97 (Sheldrick, 2008)'
_diffrn_ambient_temperature 298(2)
_diffrn_detector_area_resol_mean 13.6612
_diffrn_measured_fraction_theta_full 0.999
_diffrn_measured_fraction_theta_max 0.999
_diffrn_measurement_device_type 'Rigaku Mercury2'
_diffrn_measurement_method 'CCD profile fitting'
_diffrn_radiation_monochromator graphite
_diffrn_radiation_source 'fine-focus sealed tube'
_diffrn_radiation_type MoK\a
_diffrn_radiation_wavelength 0.71073
_diffrn_reflns_av_R_equivalents 0.0410
_diffrn_reflns_av_sigmaI/netI 0.0316
_diffrn_reflns_limit_h_max 14
_diffrn_reflns_limit_h_min -14
_diffrn_reflns_limit_k_max 9
_diffrn_reflns_limit_k_min -9
_diffrn_reflns_limit_l_max 18
_diffrn_reflns_limit_l_min -18
_diffrn_reflns_number 9026
_diffrn_reflns_theta_full 27.48
_diffrn_reflns_theta_max 27.48
_diffrn_reflns_theta_min 3.31
_diffrn_standards_number 0
_exptl_absorpt_coefficient_mu 0.415
_exptl_absorpt_correction_T_max 1.00
_exptl_absorpt_correction_T_min 0.90
_exptl_absorpt_correction_type multi-scan
_exptl_absorpt_process_details '(CrystalClear; Rigaku, 2005)'
_exptl_crystal_colour colourless
_exptl_crystal_density_diffrn 1.617
_exptl_crystal_density_method 'not measured'
_exptl_crystal_description Needle
_exptl_crystal_F_000 448
_exptl_crystal_size_max 0.40
_exptl_crystal_size_mid 0.05
_exptl_crystal_size_min 0.05
_refine_diff_density_max 0.319
_refine_diff_density_min -0.298
_refine_ls_extinction_method none
_refine_ls_goodness_of_fit_ref 1.110
_refine_ls_hydrogen_treatment constr
_refine_ls_matrix_type full
_refine_ls_number_parameters 128
_refine_ls_number_reflns 2070
_refine_ls_number_restraints 0
_refine_ls_restrained_S_all 1.110
_refine_ls_R_factor_all 0.0521
_refine_ls_R_factor_gt 0.0443
_refine_ls_shift/su_max 0.001
_refine_ls_shift/su_mean 0.000
_refine_ls_structure_factor_coef Fsqd
_refine_ls_weighting_details 'calc w=1/[\s^2^(Fo^2^)+(0.0456P)^2^+0.5220P] where P=(Fo^2^+2Fc^2^)/3'
_refine_ls_weighting_scheme calc
_refine_ls_wR_factor_gt 0.1127
_refine_ls_wR_factor_ref 0.1166
_reflns_number_gt 1761
_reflns_number_total 2070
_reflns_threshold_expression I>2\s(I)
_cod_data_source_file ci5023.cif
_cod_data_source_block I
_cod_depositor_comments
;
The following automatic conversions were performed:
'_symmetry_cell_setting' value 'Monoclinic' changed to 'monoclinic'
according to '/home/saulius/struct/CIF-dictionaries/cif_core.dic'
dictionary named 'cif_core.dic' version 2.4.1 from 2010-06-29.

Automatic conversion script
Id: cif_fix_enum 1527 2010-12-29 10:47:43Z saulius 

The following automatic conversions were performed:

'_symmetry_cell_setting' value 'Monoclinic' changed to 'monoclinic'
according to /home/saulius/struct/CIF-dictionaries/cif_core.dic
dictionary named 'cif_core.dic' version 2.4.1 from 2010-06-29.

Automatic conversion script
Id: cif_fix_values 1715 2011-07-08 13:25:40Z adriana 
;
_cod_original_cell_volume 898.2(4)
_cod_original_sg_symbol_H-M 'P 21/c'
_cod_database_code 2224922
_cod_database_fobs_code 2224922

loop_
_symmetry_equiv_pos_as_xyz
'x, y, z'
'-x, y+1/2, -z+1/2'
'-x, -y, -z'
'x, -y-1/2, z-1/2'

loop_
_atom_site_type_symbol
_atom_site_label
_atom_site_fract_x
_atom_site_fract_y
_atom_site_fract_z
_atom_site_U_iso_or_equiv
_atom_site_adp_type
_atom_site_calc_flag
_atom_site_refinement_flags
_atom_site_occupancy
_atom_site_disorder_assembly
_atom_site_disorder_group
N N2 0.10356(18) 0.1622(2) 0.40630(16) 0.0351(4) Uani d . 1 . .
H H2A 0.0666 0.0523 0.3784 0.053 Uiso calc R 1 . .
H H2B 0.0743 0.2332 0.3435 0.053 Uiso calc R 1 . .
H H2C 0.0675 0.2053 0.4438 0.053 Uiso calc R 1 . .
N N1 0.2247(3) 0.4407(3) 0.2725(2) 0.0647(7) Uani d . 1 . .
C C7 0.2722(2) 0.1553(3) 0.49390(19) 0.0327(4) Uani d . 1 . .
C C1 0.2853(3) 0.3504(3) 0.3573(2) 0.0472(6) Uani d . 1 . .
C C5 0.5007(3) 0.0559(4) 0.6835(2) 0.0629(8) Uani d . 1 . .
H H5 0.5493 -0.0064 0.7572 0.075 Uiso calc R 1 . .
C C2 0.3588(2) 0.2429(3) 0.4665(2) 0.0386(5) Uani d . 1 . .
C C6 0.3415(3) 0.0628(3) 0.6013(2) 0.0469(6) Uani d . 1 . .
H H6 0.2827 0.0054 0.6189 0.056 Uiso calc R 1 . .
C C4 0.5883(3) 0.1403(4) 0.6574(3) 0.0662(8) Uani d . 1 . .
H H4 0.6952 0.1343 0.7133 0.079 Uiso calc R 1 . .
C C3 0.5183(3) 0.2326(4) 0.5496(3) 0.0547(7) Uani d . 1 . .
H H3 0.5775 0.2886 0.5320 0.066 Uiso calc R 1 . .
Cl Cl1 0.91401(6) 0.33466(7) 0.57188(4) 0.03477(17) Uani d . 1 . .
O O4 0.8898(2) 0.2197(2) 0.64175(15) 0.0471(4) Uani d . 1 . .
O O3 0.7769(2) 0.4305(3) 0.48297(16) 0.0681(6) Uani d . 1 . .
O O2 1.0336(2) 0.4577(2) 0.65476(18) 0.0610(5) Uani d . 1 . .
O O1 0.9559(2) 0.2236(3) 0.51274(17) 0.0574(5) Uani d . 1 . .

loop_
_atom_site_aniso_label
_atom_site_aniso_U_11
_atom_site_aniso_U_22
_atom_site_aniso_U_33
_atom_site_aniso_U_12
_atom_site_aniso_U_13
_atom_site_aniso_U_23
N2 0.0340(9) 0.0349(9) 0.0403(10) -0.0018(7) 0.0250(8) -0.0023(7)
N1 0.0733(16) 0.0653(15) 0.0617(14) -0.0195(13) 0.0451(13) -0.0017(12)
C7 0.0326(10) 0.0306(10) 0.0365(10) -0.0049(8) 0.0223(9) -0.0081(8)
C1 0.0499(13) 0.0460(13) 0.0576(15) -0.0166(11) 0.0393(13) -0.0111(12)
C5 0.0518(15) 0.0571(16) 0.0415(13) 0.0008(13) 0.0101(12) -0.0004(12)
C2 0.0391(11) 0.0351(11) 0.0491(12) -0.0064(9) 0.0311(10) -0.0094(9)
C6 0.0476(13) 0.0474(13) 0.0384(12) -0.0070(11) 0.0232(11) -0.0029(10)
C4 0.0314(12) 0.0587(16) 0.0718(19) -0.0030(12) 0.0140(13) -0.0145(15)
C3 0.0393(13) 0.0495(14) 0.0762(18) -0.0111(11) 0.0364(14) -0.0166(13)
Cl1 0.0407(3) 0.0312(3) 0.0334(3) 0.0017(2) 0.0235(2) -0.00068(19)
O4 0.0561(10) 0.0436(9) 0.0532(10) -0.0028(8) 0.0397(9) 0.0023(8)
O3 0.0669(12) 0.0745(14) 0.0424(10) 0.0332(11) 0.0238(9) 0.0151(9)
O2 0.0660(12) 0.0423(10) 0.0638(11) -0.0212(9) 0.0349(10) -0.0126(8)
O1 0.0724(12) 0.0587(11) 0.0635(11) 0.0041(9) 0.0534(11) -0.0085(9)

loop_
_atom_type_symbol
_atom_type_description
_atom_type_scat_dispersion_real
_atom_type_scat_dispersion_imag
_atom_type_scat_source
C C 0.0033 0.0016 'International Tables Vol C Tables 4.2.6.8 and 6.1.1.4'
Cl Cl 0.1484 0.1585 'International Tables Vol C Tables 4.2.6.8 and 6.1.1.4'
N N 0.0061 0.0033 'International Tables Vol C Tables 4.2.6.8 and 6.1.1.4'
O O 0.0106 0.0060 'International Tables Vol C Tables 4.2.6.8 and 6.1.1.4'
H H 0.0000 0.0000 'International Tables Vol C Tables 4.2.6.8 and 6.1.1.4'

loop_
_geom_angle_atom_site_label_1
_geom_angle_atom_site_label_2
_geom_angle_atom_site_label_3
_geom_angle_site_symmetry_1
_geom_angle_site_symmetry_3
_geom_angle
_geom_angle_publ_flag
C7 N2 H2A . . 109.5 ?
C7 N2 H2B . . 109.5 ?
H2A N2 H2B . . 109.5 ?
C7 N2 H2C . . 109.5 ?
H2A N2 H2C . . 109.5 ?
H2B N2 H2C . . 109.5 ?
C6 C7 C2 . . 121.2(2) ?
C6 C7 N2 . . 118.99(19) ?
C2 C7 N2 . . 119.78(19) ?
N1 C1 C2 . . 177.1(3) ?
C4 C5 C6 . . 120.8(3) ?
C4 C5 H5 . . 119.6 ?
C6 C5 H5 . . 119.6 ?
C3 C2 C7 . . 119.0(2) ?
C3 C2 C1 . . 120.1(2) ?
C7 C2 C1 . . 120.8(2) ?
C7 C6 C5 . . 118.8(2) ?
C7 C6 H6 . . 120.6 ?
C5 C6 H6 . . 120.6 ?
C3 C4 C5 . . 120.2(2) ?
C3 C4 H4 . . 119.9 ?
C5 C4 H4 . . 119.9 ?
C4 C3 C2 . . 120.0(2) ?
C4 C3 H3 . . 120.0 ?
C2 C3 H3 . . 120.0 ?
O3 Cl1 O2 . . 109.53(13) ?
O3 Cl1 O1 . . 110.35(12) ?
O2 Cl1 O1 . . 111.38(12) ?
O3 Cl1 O4 . . 109.75(12) ?
O2 Cl1 O4 . . 108.07(11) ?
O1 Cl1 O4 . . 107.72(11) ?

loop_
_geom_bond_atom_site_label_1
_geom_bond_atom_site_label_2
_geom_bond_site_symmetry_2
_geom_bond_distance
_geom_bond_publ_flag
N2 C7 . 1.466(2) ?
N2 H2A . 0.89 ?
N2 H2B . 0.89 ?
N2 H2C . 0.89 ?
N1 C1 . 1.143(3) ?
C7 C6 . 1.364(3) ?
C7 C2 . 1.396(3) ?
C1 C2 . 1.437(4) ?
C5 C4 . 1.381(4) ?
C5 C6 . 1.385(4) ?
C5 H5 . 0.93 ?
C2 C3 . 1.388(3) ?
C6 H6 . 0.93 ?
C4 C3 . 1.367(4) ?
C4 H4 . 0.93 ?
C3 H3 . 0.93 ?
Cl1 O3 . 1.4181(18) ?
Cl1 O2 . 1.4233(18) ?
Cl1 O1 . 1.4315(17) ?
Cl1 O4 . 1.4385(17) ?

loop_
_geom_hbond_atom_site_label_D
_geom_hbond_atom_site_label_H
_geom_hbond_atom_site_label_A
_geom_hbond_site_symmetry_A
_geom_hbond_distance_DH
_geom_hbond_distance_HA
_geom_hbond_distance_DA
_geom_hbond_angle_DHA
N2 H2A O4 3_656 0.89 2.14 2.936(2) 148
N2 H2B O4 4_465 0.89 2.24 3.007(3) 144
N2 H2C O1 1_455 0.89 1.98 2.842(2) 161

loop_
_geom_torsion_atom_site_label_1
_geom_torsion_atom_site_label_2
_geom_torsion_atom_site_label_3
_geom_torsion_atom_site_label_4
_geom_torsion_site_symmetry_1
_geom_torsion_site_symmetry_2
_geom_torsion_site_symmetry_3
_geom_torsion_site_symmetry_4
_geom_torsion
_geom_torsion_publ_flag
C6 C7 C2 C3 . . . . 1.0(3) ?
N2 C7 C2 C3 . . . . -179.0(2) ?
C6 C7 C2 C1 . . . . -175.6(2) ?
N2 C7 C2 C1 . . . . 4.4(3) ?
C2 C7 C6 C5 . . . . -0.3(4) ?
N2 C7 C6 C5 . . . . 179.7(2) ?
C4 C5 C6 C7 . . . . -0.3(4) ?
C6 C5 C4 C3 . . . . 0.2(4) ?
C5 C4 C3 C2 . . . . 0.5(4) ?
C7 C2 C3 C4 . . . . -1.1(4) ?
C1 C2 C3 C4 . . . . 175.5(2) ?

loop_
_cod_related_entry_id
_cod_related_entry_database
_cod_related_entry_code
1 ChemSpider 30655993
